data_8102659
loop_
_publ_author_name
'Torsten Beweries'
'Anke Spannenberg'
'Uwe Rosenthal'

_publ_section_title
;
 Crystal structure of
 bis(pentamethylcyclopentadienyl)-(1-tert-butylisocyanido)-2-trimethylsilyl-3-
 [(trimethylsilyl)ethynyl]hafnacyclopropene,
 (C10H15)2(C5H9N)Hf(C10H18Si2)
;
_journal_issue 1
_journal_name_full 'Zeitschrift f\"ur Kristallographie - New Crystal Structures'
_journal_page_first 191
_journal_volume 225
_journal_year 2010
_chemical_formula_sum 'C35 H57 Hf N Si2'
_chemical_formula_weight 726.49
_chemical_name_systematic
; 
1,1-Bis(pentamethylcyclopentadienyl)(1-<i>tert</i>-butylisocyanido)
-2-trimethylsilyl-3-[(trimethylsilyl)ethynyl]hafnacyclopropene,
C~35~H~57~HfNSi~2~
;
_space_group_IT_number 14
_symmetry_cell_setting monoclinic
_symmetry_space_group_name_Hall '-P 2ybc'
_symmetry_space_group_name_H-M 'P 1 21/c 1'
_atom_sites_solution_hydrogens geom
_atom_sites_solution_primary direct
_atom_sites_solution_secondary difmap
_audit_creation_method SHELXL-97
_audit_update_record
;
2010-01-25 # Formatted by publCIF
;
_cell_angle_alpha 90.00
_cell_angle_beta 104.512(2)
_cell_angle_gamma 90.00
_cell_formula_units_Z 4
_cell_length_a 10.7410(3)
_cell_length_b 16.2302(5)
_cell_length_c 21.6945(7)
_cell_measurement_reflns_used 3989
_cell_measurement_temperature 200(2)
_cell_measurement_theta_max 26.41
_cell_measurement_theta_min 1.60
_cell_volume 3661.3(2)
_computing_cell_refinement X-AREA
_computing_data_collection 'X-AREA (STOE & CIE, 2005)'
_computing_data_reduction X-AREA
_computing_molecular_graphics 'XP in SHELXTL'
_computing_publication_material 'SHELXTL (Sheldrick, 2008)'
_computing_structure_refinement 'SHELXL-97 (Sheldrick, 2008)'
_computing_structure_solution 'SHELXS-97 (Sheldrick, 2008)'
_diffrn_ambient_temperature 200(2)
_diffrn_measured_fraction_theta_full 0.981
_diffrn_measured_fraction_theta_max 0.981
_diffrn_measurement_device_type 'STOE IPDS II'
_diffrn_measurement_method \w
_diffrn_radiation_monochromator graphite
_diffrn_radiation_source 'fine-focus sealed tube'
_diffrn_radiation_type MoK\a
_diffrn_radiation_wavelength 0.71073
_diffrn_reflns_av_R_equivalents 0.0594
_diffrn_reflns_av_sigmaI/netI 0.0398
_diffrn_reflns_limit_h_max 12
_diffrn_reflns_limit_h_min -13
_diffrn_reflns_limit_k_max 19
_diffrn_reflns_limit_k_min -19
_diffrn_reflns_limit_l_max 26
_diffrn_reflns_limit_l_min -26
_diffrn_reflns_number 45456
_diffrn_reflns_theta_full 25.50
_diffrn_reflns_theta_max 25.50
_diffrn_reflns_theta_min 1.59
_exptl_absorpt_coefficient_mu 2.936
_exptl_absorpt_correction_T_max 0.5849
_exptl_absorpt_correction_T_min 0.3709
_exptl_absorpt_correction_type numerical
_exptl_absorpt_process_details 'X-SHAPE and X-RED32 (Stoe & Cie, 2005)'
_exptl_crystal_colour yellow
_exptl_crystal_density_diffrn 1.318
_exptl_crystal_density_method 'not measured'
_exptl_crystal_description prism
_exptl_crystal_F_000 1496
_exptl_crystal_size_max 0.50
_exptl_crystal_size_mid 0.30
_exptl_crystal_size_min 0.27
_refine_diff_density_max 1.101
_refine_diff_density_min -1.520
_refine_diff_density_rms 0.136
_refine_ls_extinction_method none
_refine_ls_goodness_of_fit_ref 1.037
_refine_ls_hydrogen_treatment constr
_refine_ls_matrix_type full
_refine_ls_number_parameters 220
_refine_ls_number_reflns 6682
_refine_ls_number_restraints 101
_refine_ls_restrained_S_all 1.052
_refine_ls_R_factor_all 0.0662
_refine_ls_R_factor_gt 0.0488
_refine_ls_shift/su_max 0.001
_refine_ls_shift/su_mean 0.000
_refine_ls_structure_factor_coef Fsqd
_refine_ls_weighting_details 'calc w=1/[\s^2^(Fo^2^)+(0.0918P)^2^+0.0000P] where P=(Fo^2^+2Fc^2^)/3'
_refine_ls_weighting_scheme calc
_refine_ls_wR_factor_gt 0.1314
_refine_ls_wR_factor_ref 0.1378
_reflns_number_gt 5021
_reflns_number_total 6682
_reflns_threshold_expression >2sigma(I)
_cod_data_source_file 1267-2908.cff
_cod_data_source_block ks744m
_cod_original_cell_volume 3661.31(19)
_cod_original_sg_symbol_H-M P2(1)/c
_cod_database_code 8102659

loop_
_symmetry_equiv_pos_as_xyz
'x, y, z'
'-x, y+1/2, -z+1/2'
'-x, -y, -z'
'x, -y-1/2, z-1/2'

loop_
_atom_site_label
_atom_site_type_symbol
_atom_site_fract_x
_atom_site_fract_y
_atom_site_fract_z
_atom_site_U_iso_or_equiv
_atom_site_adp_type
_atom_site_occupancy
_atom_site_symmetry_multiplicity
_atom_site_calc_flag
_atom_site_refinement_flags
_atom_site_disorder_assembly
_atom_site_disorder_group
C1 C 0.8697(7) 0.7511(4) 0.0706(3) 0.0414(16) Uani 1 1 d . A .
C2 C 0.7894(7) 0.7878(4) 0.0996(3) 0.0392(15) Uani 1 1 d . A .
C3 C 0.7458(8) 0.8680(4) 0.1038(4) 0.0450(17) Uani 1 1 d . . .
C4 C 0.7025(8) 0.9361(4) 0.1085(4) 0.053(2) Uani 1 1 d . B .
C5A C 1.041(3) 0.7409(11) -0.0260(13) 0.075(6) Uiso 0.53(4) 1 d PDU A 1
H5AA H 0.9816 0.7278 -0.0670 0.113 Uiso 0.53(4) 1 calc PR A 1
H5AB H 1.0692 0.6898 -0.0025 0.113 Uiso 0.53(4) 1 calc PR A 1
H5AC H 1.1163 0.7698 -0.0335 0.113 Uiso 0.53(4) 1 calc PR A 1
C6A C 0.845(3) 0.870(2) -0.0404(13) 0.079(6) Uiso 0.53(4) 1 d PDU A 1
H6AA H 0.7971 0.9076 -0.0196 0.118 Uiso 0.53(4) 1 calc PR A 1
H6AB H 0.7840 0.8324 -0.0685 0.118 Uiso 0.53(4) 1 calc PR A 1
H6AC H 0.8925 0.9010 -0.0654 0.118 Uiso 0.53(4) 1 calc PR A 1
C7A C 1.076(3) 0.8813(17) 0.0706(13) 0.087(6) Uiso 0.53(4) 1 d PDU A 1
H7AA H 1.0320 0.9166 0.0950 0.130 Uiso 0.53(4) 1 calc PR A 1
H7AB H 1.1141 0.9155 0.0428 0.130 Uiso 0.53(4) 1 calc PR A 1
H7AC H 1.1445 0.8503 0.0999 0.130 Uiso 0.53(4) 1 calc PR A 1
C5B C 1.090(2) 0.7468(14) 0.0008(18) 0.077(6) Uiso 0.47(4) 1 d PDU A 2
H5BA H 1.1671 0.7491 0.0362 0.115 Uiso 0.47(4) 1 calc PR A 2
H5BB H 1.1093 0.7698 -0.0376 0.115 Uiso 0.47(4) 1 calc PR A 2
H5BC H 1.0622 0.6894 -0.0071 0.115 Uiso 0.47(4) 1 calc PR A 2
C6B C 0.848(4) 0.858(3) -0.0486(14) 0.086(7) Uiso 0.47(4) 1 d PDU A 2
H6BA H 0.7942 0.8984 -0.0337 0.130 Uiso 0.47(4) 1 calc PR A 2
H6BB H 0.7934 0.8162 -0.0745 0.130 Uiso 0.47(4) 1 calc PR A 2
H6BC H 0.8985 0.8862 -0.0742 0.130 Uiso 0.47(4) 1 calc PR A 2
C7B C 1.045(3) 0.8960(14) 0.0686(13) 0.074(6) Uiso 0.47(4) 1 d PDU A 2
H7BA H 0.9867 0.9243 0.0899 0.111 Uiso 0.47(4) 1 calc PR A 2
H7BB H 1.0735 0.9347 0.0402 0.111 Uiso 0.47(4) 1 calc PR A 2
H7BC H 1.1198 0.8754 0.1006 0.111 Uiso 0.47(4) 1 calc PR A 2
C8A C 0.638(3) 1.083(2) 0.0223(6) 0.094(6) Uiso 0.60(3) 1 d PDU B 1
H8AA H 0.5595 1.0569 -0.0035 0.142 Uiso 0.60(3) 1 calc PR B 1
H8AB H 0.7109 1.0682 0.0051 0.142 Uiso 0.60(3) 1 calc PR B 1
H8AC H 0.6269 1.1427 0.0214 0.142 Uiso 0.60(3) 1 calc PR B 1
C9A C 0.8168(12) 1.1008(11) 0.1480(11) 0.082(6) Uiso 0.60(3) 1 d PDU B 1
H9AA H 0.8732 1.1074 0.1191 0.123 Uiso 0.60(3) 1 calc PR B 1
H9AB H 0.8615 1.0690 0.1854 0.123 Uiso 0.60(3) 1 calc PR B 1
H9AC H 0.7941 1.1552 0.1616 0.123 Uiso 0.60(3) 1 calc PR B 1
C10A C 0.5242(16) 1.0702(15) 0.1361(12) 0.087(6) Uiso 0.60(3) 1 d PDU B 1
H10A H 0.4495 1.0399 0.1113 0.131 Uiso 0.60(3) 1 calc PR B 1
H10B H 0.5069 1.1295 0.1319 0.131 Uiso 0.60(3) 1 calc PR B 1
H10C H 0.5406 1.0543 0.1810 0.131 Uiso 0.60(3) 1 calc PR B 1
C8B C 0.669(5) 1.084(3) 0.0252(11) 0.093(8) Uiso 0.40(3) 1 d PDU B 2
H8BA H 0.5941 1.0617 -0.0061 0.139 Uiso 0.40(3) 1 calc PR B 2
H8BB H 0.7479 1.0657 0.0145 0.139 Uiso 0.40(3) 1 calc PR B 2
H8BC H 0.6651 1.1441 0.0247 0.139 Uiso 0.40(3) 1 calc PR B 2
C9B C 0.776(3) 1.0972(17) 0.1758(12) 0.088(7) Uiso 0.40(3) 1 d PDU B 2
H9BA H 0.7357 1.0970 0.2116 0.131 Uiso 0.40(3) 1 calc PR B 2
H9BB H 0.7913 1.1542 0.1647 0.131 Uiso 0.40(3) 1 calc PR B 2
H9BC H 0.8581 1.0676 0.1879 0.131 Uiso 0.40(3) 1 calc PR B 2
C10B C 0.5002(13) 1.064(2) 0.1124(18) 0.079(7) Uiso 0.40(3) 1 d PDU B 2
H10D H 0.4415 1.0260 0.0840 0.119 Uiso 0.40(3) 1 calc PR B 2
H10E H 0.4754 1.1209 0.1001 0.119 Uiso 0.40(3) 1 calc PR B 2
H10F H 0.4955 1.0545 0.1564 0.119 Uiso 0.40(3) 1 calc PR B 2
C11A C 0.5671(4) 0.6403(3) 0.0450(2) 0.057(2) Uiso 0.641(7) 1 d PGU C 1
C12A C 0.5695(4) 0.5733(3) 0.0866(2) 0.062(2) Uiso 0.641(7) 1 d PGU C 1
C13A C 0.6657(4) 0.5181(3) 0.0785(2) 0.069(2) Uiso 0.641(7) 1 d PGU C 1
C14A C 0.7228(4) 0.5511(3) 0.03184(19) 0.066(2) Uiso 0.641(7) 1 d PGU C 1
C15A C 0.6618(5) 0.6266(3) 0.0111(2) 0.065(2) Uiso 0.641(7) 1 d PGU C 1
C16A C 0.4792(6) 0.7133(4) 0.0379(3) 0.091(4) Uiso 0.641(7) 1 d PGU C 1
H16A H 0.3982 0.7007 0.0069 0.136 Uiso 0.641(7) 1 calc PR C 1
H16B H 0.5201 0.7608 0.0232 0.136 Uiso 0.641(7) 1 calc PR C 1
H16C H 0.4620 0.7261 0.0792 0.136 Uiso 0.641(7) 1 calc PR C 1
C17A C 0.4847(5) 0.5625(4) 0.1316(3) 0.086(4) Uiso 0.641(7) 1 d PGU C 1
H17A H 0.4077 0.5313 0.1105 0.129 Uiso 0.641(7) 1 calc PR C 1
H17B H 0.4593 0.6167 0.1442 0.129 Uiso 0.641(7) 1 calc PR C 1
H17C H 0.5317 0.5324 0.1695 0.129 Uiso 0.641(7) 1 calc PR C 1
C18A C 0.7012(5) 0.4385(3) 0.1134(3) 0.092(4) Uiso 0.641(7) 1 d PGU C 1
H18A H 0.6467 0.3942 0.0905 0.138 Uiso 0.641(7) 1 calc PR C 1
H18B H 0.6884 0.4433 0.1564 0.138 Uiso 0.641(7) 1 calc PR C 1
H18C H 0.7916 0.4258 0.1160 0.138 Uiso 0.641(7) 1 calc PR C 1
C19A C 0.8295(5) 0.5127(4) 0.0084(2) 0.096(4) Uiso 0.641(7) 1 d PGU C 1
H19A H 0.7931 0.4746 -0.0266 0.144 Uiso 0.641(7) 1 calc PR C 1
H19B H 0.8870 0.4824 0.0433 0.144 Uiso 0.641(7) 1 calc PR C 1
H19C H 0.8781 0.5559 -0.0069 0.144 Uiso 0.641(7) 1 calc PR C 1
C20A C 0.6924(6) 0.6825(4) -0.0382(2) 0.104(4) Uiso 0.641(7) 1 d PGU C 1
H20A H 0.6389 0.6676 -0.0803 0.156 Uiso 0.641(7) 1 calc PR C 1
H20B H 0.7833 0.6768 -0.0379 0.156 Uiso 0.641(7) 1 calc PR C 1
H20C H 0.6748 0.7398 -0.0287 0.156 Uiso 0.641(7) 1 calc PR C 1
C11B C 0.5690(4) 0.6064(3) 0.0722(2) 0.065(3) Uiso 0.359(7) 1 d PGU C 2
C12B C 0.6413(4) 0.5316(3) 0.08500(19) 0.068(2) Uiso 0.359(7) 1 d PGU C 2
C13B C 0.7285(4) 0.5293(3) 0.04455(19) 0.067(3) Uiso 0.359(7) 1 d PGU C 2
C14B C 0.7101(5) 0.6026(3) 0.00675(19) 0.062(3) Uiso 0.359(7) 1 d PGU C 2
C15B C 0.6115(5) 0.6503(3) 0.0238(2) 0.061(3) Uiso 0.359(7) 1 d PGU C 2
C16B C 0.4652(5) 0.6343(4) 0.1044(3) 0.096(5) Uiso 0.359(7) 1 d PGU C 2
H16D H 0.3817 0.6126 0.0808 0.144 Uiso 0.359(7) 1 calc PR C 2
H16E H 0.4619 0.6947 0.1047 0.144 Uiso 0.359(7) 1 calc PR C 2
H16F H 0.4854 0.6137 0.1482 0.144 Uiso 0.359(7) 1 calc PR C 2
C17B C 0.6279(5) 0.4661(3) 0.1331(2) 0.094(5) Uiso 0.359(7) 1 d PGU C 2
H17D H 0.5686 0.4231 0.1117 0.142 Uiso 0.359(7) 1 calc PR C 2
H17E H 0.5942 0.4913 0.1667 0.142 Uiso 0.359(7) 1 calc PR C 2
H17F H 0.7122 0.4416 0.1521 0.142 Uiso 0.359(7) 1 calc PR C 2
C18B C 0.8240(5) 0.4608(3) 0.0421(3) 0.086(6) Uiso 0.359(7) 1 d PGU C 2
H18D H 0.7836 0.4203 0.0098 0.128 Uiso 0.359(7) 1 calc PR C 2
H18E H 0.8501 0.4339 0.0838 0.128 Uiso 0.359(7) 1 calc PR C 2
H18F H 0.8998 0.4843 0.0312 0.128 Uiso 0.359(7) 1 calc PR C 2
C19B C 0.7825(6) 0.6258(5) -0.0429(2) 0.084(6) Uiso 0.359(7) 1 d PGU C 2
H19D H 0.7395 0.6012 -0.0839 0.126 Uiso 0.359(7) 1 calc PR C 2
H19E H 0.8710 0.6053 -0.0294 0.126 Uiso 0.359(7) 1 calc PR C 2
H19F H 0.7837 0.6859 -0.0472 0.126 Uiso 0.359(7) 1 calc PR C 2
C20B C 0.5608(6) 0.7331(4) -0.0044(3) 0.098(6) Uiso 0.359(7) 1 d PGU C 2
H20D H 0.4921 0.7242 -0.0431 0.148 Uiso 0.359(7) 1 calc PR C 2
H20E H 0.6308 0.7643 -0.0149 0.148 Uiso 0.359(7) 1 calc PR C 2
H20F H 0.5269 0.7640 0.0266 0.148 Uiso 0.359(7) 1 calc PR C 2
C21A C 1.0321(4) 0.6308(3) 0.17475(19) 0.055(2) Uiso 0.607(7) 1 d PGU D 1
C22A C 0.9934(4) 0.6943(3) 0.21036(19) 0.0546(19) Uiso 0.607(7) 1 d PGU D 1
C23A C 0.9083(4) 0.6602(3) 0.24365(18) 0.059(2) Uiso 0.607(7) 1 d PGU D 1
C24A C 0.8944(4) 0.5758(3) 0.22863(17) 0.059(2) Uiso 0.607(7) 1 d PGU D 1
C25A C 0.9709(4) 0.5576(2) 0.18604(19) 0.054(2) Uiso 0.607(7) 1 d PGU D 1
C26A C 1.1224(4) 0.6397(4) 0.1323(2) 0.073(4) Uiso 0.607(7) 1 d PGU D 1
H26A H 1.2107 0.6296 0.1571 0.109 Uiso 0.607(7) 1 calc PR D 1
H26B H 1.1159 0.6956 0.1148 0.109 Uiso 0.607(7) 1 calc PR D 1
H26C H 1.0995 0.5997 0.0975 0.109 Uiso 0.607(7) 1 calc PR D 1
C27A C 1.0354(5) 0.7824(3) 0.2124(3) 0.069(3) Uiso 0.607(7) 1 d PGU D 1
H27A H 1.1132 0.7898 0.2470 0.103 Uiso 0.607(7) 1 calc PR D 1
H27B H 0.9668 0.8179 0.2199 0.103 Uiso 0.607(7) 1 calc PR D 1
H27C H 1.0537 0.7972 0.1718 0.103 Uiso 0.607(7) 1 calc PR D 1
C28A C 0.8439(5) 0.7058(4) 0.2873(2) 0.092(4) Uiso 0.607(7) 1 d PGU D 1
H28A H 0.8984 0.7036 0.3309 0.137 Uiso 0.607(7) 1 calc PR D 1
H28B H 0.7607 0.6802 0.2860 0.137 Uiso 0.607(7) 1 calc PR D 1
H28C H 0.8307 0.7634 0.2736 0.137 Uiso 0.607(7) 1 calc PR D 1
C29A C 0.8126(5) 0.5158(4) 0.2535(2) 0.087(4) Uiso 0.607(7) 1 d PGU D 1
H29A H 0.8635 0.4908 0.2930 0.131 Uiso 0.607(7) 1 calc PR D 1
H29B H 0.7821 0.4726 0.2218 0.131 Uiso 0.607(7) 1 calc PR D 1
H29C H 0.7387 0.5447 0.2622 0.131 Uiso 0.607(7) 1 calc PR D 1
C30A C 0.9847(5) 0.4749(3) 0.1578(3) 0.103(5) Uiso 0.607(7) 1 d PGU D 1
H30A H 1.0562 0.4450 0.1857 0.154 Uiso 0.607(7) 1 calc PR D 1
H30B H 1.0020 0.4822 0.1158 0.154 Uiso 0.607(7) 1 calc PR D 1
H30C H 0.9050 0.4435 0.1532 0.154 Uiso 0.607(7) 1 calc PR D 1
C21B C 1.0070(4) 0.6821(3) 0.20276(19) 0.057(2) Uiso 0.393(7) 1 d PGU C 2
C22B C 0.9179(4) 0.6824(3) 0.24091(18) 0.057(2) Uiso 0.393(7) 1 d PGU C 2
C23B C 0.8657(4) 0.6026(3) 0.23966(17) 0.056(2) Uiso 0.393(7) 1 d PGU C 2
C24B C 0.9225(4) 0.5529(2) 0.20075(18) 0.056(3) Uiso 0.393(7) 1 d PGU C 2
C25B C 1.0098(4) 0.6020(3) 0.17795(19) 0.060(2) Uiso 0.393(7) 1 d PGU C 2
C26B C 1.0850(5) 0.7541(4) 0.1907(2) 0.070(5) Uiso 0.393(7) 1 d PGU C 2
H26D H 1.1650 0.7572 0.2244 0.105 Uiso 0.393(7) 1 calc PR D 2
H26E H 1.0357 0.8049 0.1904 0.105 Uiso 0.393(7) 1 calc PR D 2
H26F H 1.1053 0.7472 0.1494 0.105 Uiso 0.393(7) 1 calc PR D 2
C27B C 0.8846(5) 0.7549(4) 0.2765(3) 0.072(5) Uiso 0.393(7) 1 d PGU C 2
H27D H 0.9420 0.7564 0.3194 0.108 Uiso 0.393(7) 1 calc PR D 2
H27E H 0.7953 0.7500 0.2795 0.108 Uiso 0.393(7) 1 calc PR D 2
H27F H 0.8946 0.8058 0.2539 0.108 Uiso 0.393(7) 1 calc PR D 2
C28B C 0.7671(5) 0.5754(4) 0.2737(2) 0.079(5) Uiso 0.393(7) 1 d PGU C 2
H28D H 0.8104 0.5578 0.3170 0.119 Uiso 0.393(7) 1 calc PR D 2
H28E H 0.7174 0.5294 0.2506 0.119 Uiso 0.393(7) 1 calc PR D 2
H28F H 0.7091 0.6214 0.2758 0.119 Uiso 0.393(7) 1 calc PR D 2
C29B C 0.8948(5) 0.4636(3) 0.1862(3) 0.111(6) Uiso 0.393(7) 1 d PGU C 2
H29D H 0.9518 0.4299 0.2189 0.166 Uiso 0.393(7) 1 calc PR D 2
H29E H 0.9096 0.4506 0.1445 0.166 Uiso 0.393(7) 1 calc PR D 2
H29F H 0.8051 0.4519 0.1856 0.166 Uiso 0.393(7) 1 calc PR D 2
C30B C 1.0913(4) 0.5740(4) 0.1349(2) 0.085(5) Uiso 0.393(7) 1 d PGU C 2
H30D H 1.1749 0.5551 0.1606 0.128 Uiso 0.393(7) 1 calc PR D 2
H30E H 1.1042 0.6200 0.1078 0.128 Uiso 0.393(7) 1 calc PR D 2
H30F H 1.0481 0.5287 0.1081 0.128 Uiso 0.393(7) 1 calc PR D 2
C31 C 0.6559(7) 0.7177(4) 0.1733(4) 0.0425(16) Uani 1 1 d . C .
C32 C 0.5171(9) 0.8126(6) 0.2259(5) 0.065(2) Uani 1 1 d . . .
C33 C 0.4126(11) 0.8480(7) 0.1714(7) 0.093(4) Uani 1 1 d . . .
H33A H 0.4519 0.8842 0.1454 0.140 Uiso 1 1 calc R . .
H33B H 0.3515 0.8797 0.1887 0.140 Uiso 1 1 calc R . .
H33C H 0.3673 0.8030 0.1450 0.140 Uiso 1 1 calc R . .
C34 C 0.6076(12) 0.8804(7) 0.2593(6) 0.087(3) Uani 1 1 d . . .
H34A H 0.6738 0.8564 0.2942 0.131 Uiso 1 1 calc R . .
H34B H 0.5586 0.9216 0.2764 0.131 Uiso 1 1 calc R . .
H34C H 0.6486 0.9067 0.2287 0.131 Uiso 1 1 calc R . .
C35 C 0.4608(15) 0.7643(9) 0.2727(7) 0.115(5) Uani 1 1 d . . .
H35A H 0.4062 0.7199 0.2501 0.173 Uiso 1 1 calc R . .
H35B H 0.4092 0.8013 0.2921 0.173 Uiso 1 1 calc R . .
H35C H 0.5307 0.7407 0.3060 0.173 Uiso 1 1 calc R . .
N1 N 0.5939(7) 0.7561(4) 0.1982(3) 0.0535(16) Uani 1 1 d . . .
Hf1 Hf 0.78872(3) 0.653985(15) 0.123619(13) 0.03569(12) Uani 1 1 d . . .
Si1 Si 0.9590(3) 0.80803(15) 0.02126(13) 0.0614(6) Uani 1 1 d D . .
Si2 Si 0.6677(2) 1.04548(14) 0.10599(13) 0.0647(7) Uani 1 1 d D . .

loop_
_atom_site_aniso_label
_atom_site_aniso_U_11
_atom_site_aniso_U_22
_atom_site_aniso_U_33
_atom_site_aniso_U_23
_atom_site_aniso_U_13
_atom_site_aniso_U_12
C1 0.042(4) 0.033(3) 0.047(4) 0.004(3) 0.008(3) 0.004(3)
C2 0.040(4) 0.026(3) 0.048(4) 0.001(3) 0.005(3) 0.004(3)
C3 0.048(4) 0.036(4) 0.051(4) 0.004(3) 0.012(3) 0.008(3)
C4 0.058(5) 0.029(4) 0.072(5) 0.002(3) 0.016(4) 0.003(3)
C31 0.040(4) 0.036(4) 0.049(4) -0.007(3) 0.007(3) -0.002(3)
C32 0.063(6) 0.070(6) 0.073(6) -0.014(5) 0.036(5) 0.003(5)
C33 0.070(7) 0.089(8) 0.123(10) -0.005(7) 0.028(7) 0.030(6)
C34 0.096(9) 0.082(7) 0.093(8) -0.030(6) 0.041(7) 0.002(6)
C35 0.143(13) 0.110(10) 0.125(11) -0.012(8) 0.093(10) -0.013(9)
N1 0.047(4) 0.053(4) 0.063(4) -0.005(3) 0.016(3) 0.001(3)
Hf1 0.03769(18) 0.02480(16) 0.04377(18) -0.00073(12) 0.00868(12) 0.00150(12)
Si1 0.0698(17) 0.0468(13) 0.0771(17) 0.0116(12) 0.0361(14) 0.0065(11)
Si2 0.0653(16) 0.0316(11) 0.0849(17) -0.0098(11) -0.0042(13) 0.0080(10)

loop_
_atom_type_symbol
_atom_type_description
_atom_type_scat_dispersion_real
_atom_type_scat_dispersion_imag
_atom_type_scat_source
C C 0.0033 0.0016 'International Tables Vol C Tables 4.2.6.8 and 6.1.1.4'
H H 0.0000 0.0000 'International Tables Vol C Tables 4.2.6.8 and 6.1.1.4'
N N 0.0061 0.0033 'International Tables Vol C Tables 4.2.6.8 and 6.1.1.4'
Si Si 0.0817 0.0704 'International Tables Vol C Tables 4.2.6.8 and 6.1.1.4'
Hf Hf -0.5830 6.1852 'International Tables Vol C Tables 4.2.6.8 and 6.1.1.4'

loop_
_geom_angle_atom_site_label_1
_geom_angle_atom_site_label_2
_geom_angle_atom_site_label_3
_geom_angle
_geom_angle_site_symmetry_1
_geom_angle_site_symmetry_3
_geom_angle_publ_flag
C2 C1 Si1 122.7(5) . . ?
C2 C1 Hf1 72.1(4) . . ?
Si1 C1 Hf1 165.2(4) . . ?
C1 C2 C3 135.9(7) . . ?
C1 C2 Hf1 73.4(4) . . ?
C3 C2 Hf1 150.7(6) . . ?
C4 C3 C2 176.5(9) . . ?
C3 C4 Si2 166.0(8) . . ?
Si1 C5A H5AA 109.5 . . ?
Si1 C5A H5AB 109.5 . . ?
H5AA C5A H5AB 109.5 . . ?
Si1 C5A H5AC 109.5 . . ?
H5AA C5A H5AC 109.5 . . ?
H5AB C5A H5AC 109.5 . . ?
Si1 C6A H6AA 109.5 . . ?
Si1 C6A H6AB 109.5 . . ?
H6AA C6A H6AB 109.5 . . ?
Si1 C6A H6AC 109.5 . . ?
H6AA C6A H6AC 109.5 . . ?
H6AB C6A H6AC 109.5 . . ?
Si1 C7A H7AA 109.5 . . ?
Si1 C7A H7AB 109.5 . . ?
H7AA C7A H7AB 109.5 . . ?
Si1 C7A H7AC 109.5 . . ?
H7AA C7A H7AC 109.5 . . ?
H7AB C7A H7AC 109.5 . . ?
Si1 C5B H5BA 109.5 . . ?
Si1 C5B H5BB 109.5 . . ?
H5BA C5B H5BB 109.5 . . ?
Si1 C5B H5BC 109.5 . . ?
H5BA C5B H5BC 109.5 . . ?
H5BB C5B H5BC 109.5 . . ?
Si1 C6B H6BA 109.5 . . ?
Si1 C6B H6BB 109.5 . . ?
H6BA C6B H6BB 109.5 . . ?
Si1 C6B H6BC 109.5 . . ?
H6BA C6B H6BC 109.5 . . ?
H6BB C6B H6BC 109.5 . . ?
Si1 C7B H7BA 109.5 . . ?
Si1 C7B H7BB 109.5 . . ?
H7BA C7B H7BB 109.5 . . ?
Si1 C7B H7BC 109.5 . . ?
H7BA C7B H7BC 109.5 . . ?
H7BB C7B H7BC 109.5 . . ?
Si2 C8A H8AA 109.5 . . ?
Si2 C8A H8AB 109.5 . . ?
H8AA C8A H8AB 109.5 . . ?
Si2 C8A H8AC 109.5 . . ?
H8AA C8A H8AC 109.5 . . ?
H8AB C8A H8AC 109.5 . . ?
Si2 C9A H9AA 109.5 . . ?
Si2 C9A H9AB 109.5 . . ?
H9AA C9A H9AB 109.5 . . ?
Si2 C9A H9AC 109.5 . . ?
H9AA C9A H9AC 109.5 . . ?
H9AB C9A H9AC 109.5 . . ?
Si2 C10A H10A 109.5 . . ?
Si2 C10A H10B 109.5 . . ?
H10A C10A H10B 109.5 . . ?
Si2 C10A H10C 109.5 . . ?
H10A C10A H10C 109.5 . . ?
H10B C10A H10C 109.5 . . ?
Si2 C8B H8BA 109.5 . . ?
Si2 C8B H8BB 109.5 . . ?
H8BA C8B H8BB 109.5 . . ?
Si2 C8B H8BC 109.5 . . ?
H8BA C8B H8BC 109.5 . . ?
H8BB C8B H8BC 109.5 . . ?
Si2 C9B H9BA 109.5 . . ?
Si2 C9B H9BB 109.5 . . ?
H9BA C9B H9BB 109.5 . . ?
Si2 C9B H9BC 109.5 . . ?
H9BA C9B H9BC 109.5 . . ?
H9BB C9B H9BC 109.5 . . ?
Si2 C10B H10D 109.5 . . ?
Si2 C10B H10E 109.5 . . ?
H10D C10B H10E 109.5 . . ?
Si2 C10B H10F 109.5 . . ?
H10D C10B H10F 109.5 . . ?
H10E C10B H10F 109.5 . . ?
C12A C11A C15A 108.2 . . ?
C12A C11A C16A 125.8 . . ?
C15A C11A C16A 126.0 . . ?
C12A C11A Hf1 77.04(8) . . ?
C15A C11A Hf1 71.98(8) . . ?
C16A C11A Hf1 117.05(8) . . ?
C11A C12A C13A 107.8 . . ?
C11A C12A C17A 126.1 . . ?
C13A C12A C17A 126.1 . . ?
C11A C12A Hf1 71.54(7) . . ?
C13A C12A Hf1 74.15(8) . . ?
C17A C12A Hf1 120.03(7) . . ?
C12A C13A C14A 108.2 . . ?
C12A C13A C18A 125.8 . . ?
C14A C13A C18A 126.0 . . ?
C12A C13A Hf1 74.77(8) . . ?
C14A C13A Hf1 71.42(8) . . ?
C18A C13A Hf1 119.70(7) . . ?
C15A C14A C13A 107.9 . . ?
C15A C14A C19A 125.9 . . ?
C13A C14A C19A 126.2 . . ?
C15A C14A Hf1 72.35(7) . . ?
C13A C14A Hf1 77.00(8) . . ?
C19A C14A Hf1 116.68(8) . . ?
C14A C15A C11A 107.9 . . ?
C14A C15A C20A 125.9 . . ?
C11A C15A C20A 126.2 . . ?
C14A C15A Hf1 75.44(8) . . ?
C11A C15A Hf1 75.76(8) . . ?
C20A C15A Hf1 115.01(8) . . ?
C11A C16A H16A 109.5 . . ?
C11A C16A H16B 109.5 . . ?
H16A C16A H16B 109.5 . . ?
C11A C16A H16C 109.5 . . ?
H16A C16A H16C 109.5 . . ?
H16B C16A H16C 109.5 . . ?
C12A C17A H17A 109.5 . . ?
C12A C17A H17B 109.5 . . ?
H17A C17A H17B 109.5 . . ?
C12A C17A H17C 109.5 . . ?
H17A C17A H17C 109.5 . . ?
H17B C17A H17C 109.5 . . ?
C13A C18A H18A 109.5 . . ?
C13A C18A H18B 109.5 . . ?
H18A C18A H18B 109.5 . . ?
C13A C18A H18C 109.5 . . ?
H18A C18A H18C 109.5 . . ?
H18B C18A H18C 109.5 . . ?
C14A C19A H19A 109.5 . . ?
C14A C19A H19B 109.5 . . ?
H19A C19A H19B 109.5 . . ?
C14A C19A H19C 109.5 . . ?
H19A C19A H19C 109.5 . . ?
H19B C19A H19C 109.5 . . ?
C15A C20A H20A 109.5 . . ?
C15A C20A H20B 109.5 . . ?
H20A C20A H20B 109.5 . . ?
C15A C20A H20C 109.5 . . ?
H20A C20A H20C 109.5 . . ?
H20B C20A H20C 109.5 . . ?
C12B C11B C15B 107.9 . . ?
C12B C11B C16B 126.0 . . ?
C15B C11B C16B 126.2 . . ?
C12B C11B Hf1 76.51(8) . . ?
C15B C11B Hf1 74.43(8) . . ?
C16B C11B Hf1 115.22(8) . . ?
C11B C12B C13B 108.0 . . ?
C11B C12B C17B 125.9 . . ?
C13B C12B C17B 126.1 . . ?
C11B C12B Hf1 70.40(7) . . ?
C13B C12B Hf1 76.99(8) . . ?
C17B C12B Hf1 118.49(7) . . ?
C14B C13B C12B 108.1 . . ?
C14B C13B C18B 125.8 . . ?
C12B C13B C18B 126.1 . . ?
C14B C13B Hf1 73.10(7) . . ?
C12B C13B Hf1 70.85(8) . . ?
C18B C13B Hf1 121.80(7) . . ?
C13B C14B C15B 107.8 . . ?
C13B C14B C19B 126.0 . . ?
C15B C14B C19B 126.2 . . ?
C13B C14B Hf1 75.14(7) . . ?
C15B C14B Hf1 69.83(8) . . ?
C19B C14B Hf1 120.69(8) . . ?
C14B C15B C11B 108.2 . . ?
C14B C15B C20B 125.9 . . ?
C11B C15B C20B 125.9 . . ?
C14B C15B Hf1 77.61(8) . . ?
C11B C15B Hf1 72.02(8) . . ?
C20B C15B Hf1 116.50(8) . . ?
C11B C16B H16D 109.5 . . ?
C11B C16B H16E 109.5 . . ?
H16D C16B H16E 109.5 . . ?
C11B C16B H16F 109.5 . . ?
H16D C16B H16F 109.5 . . ?
H16E C16B H16F 109.5 . . ?
C12B C17B H17D 109.5 . . ?
C12B C17B H17E 109.5 . . ?
H17D C17B H17E 109.5 . . ?
C12B C17B H17F 109.5 . . ?
H17D C17B H17F 109.5 . . ?
H17E C17B H17F 109.5 . . ?
C13B C18B H18D 109.5 . . ?
C13B C18B H18E 109.5 . . ?
H18D C18B H18E 109.5 . . ?
C13B C18B H18F 109.5 . . ?
H18D C18B H18F 109.5 . . ?
H18E C18B H18F 109.5 . . ?
C14B C19B H19D 109.5 . . ?
C14B C19B H19E 109.5 . . ?
H19D C19B H19E 109.5 . . ?
C14B C19B H19F 109.5 . . ?
H19D C19B H19F 109.5 . . ?
H19E C19B H19F 109.5 . . ?
C15B C20B H20D 109.5 . . ?
C15B C20B H20E 109.5 . . ?
H20D C20B H20E 109.5 . . ?
C15B C20B H20F 109.5 . . ?
H20D C20B H20F 109.5 . . ?
H20E C20B H20F 109.5 . . ?
C25A C21A C22A 107.8 . . ?
C25A C21A C26A 126.1 . . ?
C22A C21A C26A 126.1 . . ?
C25A C21A Hf1 74.51(8) . . ?
C22A C21A Hf1 74.07(7) . . ?
C26A C21A Hf1 117.37(7) . . ?
C21A C22A C23A 108.2 . . ?
C21A C22A C27A 125.9 . . ?
C23A C22A C27A 126.0 . . ?
C21A C22A Hf1 74.40(8) . . ?
C23A C22A Hf1 74.50(8) . . ?
C27A C22A Hf1 117.19(7) . . ?
C24A C23A C22A 107.9 . . ?
C24A C23A C28A 125.9 . . ?
C22A C23A C28A 126.1 . . ?
C24A C23A Hf1 74.53(7) . . ?
C22A C23A Hf1 73.96(8) . . ?
C28A C23A Hf1 117.48(8) . . ?
C23A C24A C25A 108.0 . . ?
C23A C24A C29A 125.9 . . ?
C25A C24A C29A 126.1 . . ?
C23A C24A Hf1 74.09(7) . . ?
C25A C24A Hf1 74.17(8) . . ?
C29A C24A Hf1 117.72(7) . . ?
C21A C25A C24A 108.1 . . ?
C21A C25A C30A 125.9 . . ?
C24A C25A C30A 126.0 . . ?
C21A C25A Hf1 74.05(7) . . ?
C24A C25A Hf1 74.36(8) . . ?
C30A C25A Hf1 117.62(7) . . ?
C21A C26A H26A 109.5 . . ?
C21A C26A H26B 109.5 . . ?
H26A C26A H26B 109.5 . . ?
C21A C26A H26C 109.5 . . ?
H26A C26A H26C 109.5 . . ?
H26B C26A H26C 109.5 . . ?
C22A C27A H27A 109.5 . . ?
C22A C27A H27B 109.5 . . ?
H27A C27A H27B 109.5 . . ?
C22A C27A H27C 109.5 . . ?
H27A C27A H27C 109.5 . . ?
H27B C27A H27C 109.5 . . ?
C23A C28A H28A 109.5 . . ?
C23A C28A H28B 109.5 . . ?
H28A C28A H28B 109.5 . . ?
C23A C28A H28C 109.5 . . ?
H28A C28A H28C 109.5 . . ?
H28B C28A H28C 109.5 . . ?
C24A C29A H29A 109.5 . . ?
C24A C29A H29B 109.5 . . ?
H29A C29A H29B 109.5 . . ?
C24A C29A H29C 109.5 . . ?
H29A C29A H29C 109.5 . . ?
H29B C29A H29C 109.5 . . ?
C25A C30A H30A 109.5 . . ?
C25A C30A H30B 109.5 . . ?
H30A C30A H30B 109.5 . . ?
C25A C30A H30C 109.5 . . ?
H30A C30A H30C 109.5 . . ?
H30B C30A H30C 109.5 . . ?
C25B C21B C22B 108.1 . . ?
C25B C21B C26B 125.9 . . ?
C22B C21B C26B 126.1 . . ?
C25B C21B Hf1 71.67(8) . . ?
C22B C21B Hf1 75.79(8) . . ?
C26B C21B Hf1 118.49(8) . . ?
C23B C22B C21B 108.0 . . ?
C23B C22B C27B 125.9 . . ?
C21B C22B C27B 126.1 . . ?
C23B C22B Hf1 72.99(7) . . ?
C21B C22B Hf1 72.63(8) . . ?
C27B C22B Hf1 120.19(8) . . ?
C22B C23B C24B 107.9 . . ?
C22B C23B C28B 126.0 . . ?
C24B C23B C28B 126.2 . . ?
C22B C23B Hf1 75.57(7) . . ?
C24B C23B Hf1 71.47(8) . . ?
C28B C23B Hf1 118.79(7) . . ?
C25B C24B C23B 108.2 . . ?
C25B C24B C29B 125.9 . . ?
C23B C24B C29B 125.9 . . ?
C25B C24B Hf1 73.64(8) . . ?
C23B C24B Hf1 76.43(8) . . ?
C29B C24B Hf1 116.11(7) . . ?
C21B C25B C24B 107.8 . . ?
C21B C25B C30B 126.0 . . ?
C24B C25B C30B 126.1 . . ?
C21B C25B Hf1 76.23(7) . . ?
C24B C25B Hf1 73.81(8) . . ?
C30B C25B Hf1 116.02(8) . . ?
C21B C26B H26D 109.5 . . ?
C21B C26B H26E 109.5 . . ?
H26D C26B H26E 109.5 . . ?
C21B C26B H26F 109.5 . . ?
H26D C26B H26F 109.5 . . ?
H26E C26B H26F 109.5 . . ?
C22B C27B H27D 109.5 . . ?
C22B C27B H27E 109.5 . . ?
H27D C27B H27E 109.5 . . ?
C22B C27B H27F 109.5 . . ?
H27D C27B H27F 109.5 . . ?
H27E C27B H27F 109.5 . . ?
C23B C28B H28D 109.5 . . ?
C23B C28B H28E 109.5 . . ?
H28D C28B H28E 109.5 . . ?
C23B C28B H28F 109.5 . . ?
H28D C28B H28F 109.5 . . ?
H28E C28B H28F 109.5 . . ?
C24B C29B H29D 109.5 . . ?
C24B C29B H29E 109.5 . . ?
H29D C29B H29E 109.5 . . ?
C24B C29B H29F 109.5 . . ?
H29D C29B H29F 109.5 . . ?
H29E C29B H29F 109.5 . . ?
C25B C30B H30D 109.5 . . ?
C25B C30B H30E 109.5 . . ?
H30D C30B H30E 109.5 . . ?
C25B C30B H30F 109.5 . . ?
H30D C30B H30F 109.5 . . ?
H30E C30B H30F 109.5 . . ?
N1 C31 Hf1 174.1(6) . . ?
N1 C32 C35 108.1(9) . . ?
N1 C32 C33 107.4(8) . . ?
C35 C32 C33 111.9(10) . . ?
N1 C32 C34 106.9(8) . . ?
C35 C32 C34 111.5(9) . . ?
C33 C32 C34 110.8(10) . . ?
C32 C33 H33A 109.5 . . ?
C32 C33 H33B 109.5 . . ?
H33A C33 H33B 109.5 . . ?
C32 C33 H33C 109.5 . . ?
H33A C33 H33C 109.5 . . ?
H33B C33 H33C 109.5 . . ?
C32 C34 H34A 109.5 . . ?
C32 C34 H34B 109.5 . . ?
H34A C34 H34B 109.5 . . ?
C32 C34 H34C 109.5 . . ?
H34A C34 H34C 109.5 . . ?
H34B C34 H34C 109.5 . . ?
C32 C35 H35A 109.5 . . ?
C32 C35 H35B 109.5 . . ?
H35A C35 H35B 109.5 . . ?
C32 C35 H35C 109.5 . . ?
H35A C35 H35C 109.5 . . ?
H35B C35 H35C 109.5 . . ?
C31 N1 C32 173.9(9) . . ?
C2 Hf1 C31 72.7(3) . . ?
C2 Hf1 C1 34.5(3) . . ?
C31 Hf1 C1 107.3(3) . . ?
C2 Hf1 C11B 104.9(2) . . ?
C31 Hf1 C11B 73.2(2) . . ?
C1 Hf1 C11B 115.9(2) . . ?
C2 Hf1 C15B 82.4(2) . . ?
C31 Hf1 C15B 89.4(2) . . ?
C1 Hf1 C15B 83.2(2) . . ?
C11B Hf1 C15B 33.6 . . ?
C2 Hf1 C25B 112.2(2) . . ?
C31 Hf1 C25B 124.6(2) . . ?
C1 Hf1 C25B 91.9(2) . . ?
C11B Hf1 C25B 142.16(15) . . ?
C15B Hf1 C25B 145.26(15) . . ?
C2 Hf1 C15A 88.8(2) . . ?
C31 Hf1 C15A 107.0(2) . . ?
C1 Hf1 C15A 79.2(2) . . ?
C11B Hf1 C15A 44.2 . . ?
C15B Hf1 C15A 17.6 . . ?
C25B Hf1 C15A 127.77(14) . . ?
C2 Hf1 C24B 138.8(2) . . ?
C31 Hf1 C24B 107.8(2) . . ?
C1 Hf1 C24B 124.5(2) . . ?
C11B Hf1 C24B 114.70(13) . . ?
C15B Hf1 C24B 138.01(14) . . ?
C25B Hf1 C24B 32.5 . . ?
C15A Hf1 C24B 127.51(14) . . ?
C2 Hf1 C12B 136.0(2) . . ?
C31 Hf1 C12B 95.7(2) . . ?
C1 Hf1 C12B 131.8(2) . . ?
C11B Hf1 C12B 33.1 . . ?
C15B Hf1 C12B 54.61(6) . . ?
C25B Hf1 C12B 109.17(13) . . ?
C15A Hf1 C12B 53.35(6) . . ?
C24B Hf1 C12B 85.11(10) . . ?
C2 Hf1 C14A 118.0(2) . . ?
C31 Hf1 C14A 126.1(2) . . ?
C1 Hf1 C14A 97.3(2) . . ?
C11B Hf1 C14A 52.92(6) . . ?
C15B Hf1 C14A 46.2 . . ?
C25B Hf1 C14A 100.98(12) . . ?
C15A Hf1 C14A 32.2 . . ?
C24B Hf1 C14A 95.32(11) . . ?
C12B Hf1 C14A 37.6 . . ?
C2 Hf1 C11A 89.2(2) . . ?
C31 Hf1 C11A 76.3(2) . . ?
C1 Hf1 C11A 97.7(2) . . ?
C11B Hf1 C11A 18.2 . . ?
C15B Hf1 C11A 17.1 . . ?
C25B Hf1 C11A 153.00(15) . . ?
C15A Hf1 C11A 32.3 . . ?
C24B Hf1 C11A 131.65(14) . . ?
C12B Hf1 C11A 46.98(5) . . ?
C14A Hf1 C11A 52.90(6) . . ?
C2 Hf1 C21B 85.9(2) . . ?
C31 Hf1 C21B 100.4(2) . . ?
C1 Hf1 C21B 79.2(2) . . ?
C11B Hf1 C21B 164.62(15) . . ?
C15B Hf1 C21B 161.79(16) . . ?
C25B Hf1 C21B 32.1 . . ?
C15A Hf1 C21B 149.11(16) . . ?
C24B Hf1 C21B 53.14(6) . . ?
C12B Hf1 C21B 138.07(14) . . ?
C14A Hf1 C21B 131.48(14) . . ?
C11A Hf1 C21B 174.72(15) . . ?
C1 Si1 C7A 111.1(11) . . ?
C1 Si1 C6B 111.7(16) . . ?
C7A Si1 C6B 113.0(18) . . ?
C1 Si1 C6A 109.7(13) . . ?
C7A Si1 C6A 107.4(16) . . ?
C6B Si1 C6A 8(2) . . ?
C1 Si1 C5B 113.7(8) . . ?
C7A Si1 C5B 92.0(12) . . ?
C6B Si1 C5B 113.9(17) . . ?
C6A Si1 C5B 121.1(15) . . ?
C1 Si1 C7B 108.7(11) . . ?
C7A Si1 C7B 12.5(15) . . ?
C6B Si1 C7B 103.9(17) . . ?
C6A Si1 C7B 97.5(15) . . ?
C5B Si1 C7B 104.0(12) . . ?
C1 Si1 C5A 114.3(7) . . ?
C7A Si1 C5A 110.1(12) . . ?
C6B Si1 C5A 95.9(15) . . ?
C6A Si1 C5A 103.7(14) . . ?
C5B Si1 C5A 21.2(9) . . ?
C7B Si1 C5A 120.9(12) . . ?
C4 Si2 C10A 112.5(8) . . ?
C4 Si2 C8A 109.3(12) . . ?
C10A Si2 C8A 108.4(13) . . ?
C4 Si2 C8B 107.8(18) . . ?
C10A Si2 C8B 117.4(17) . . ?
C8A Si2 C8B 10(2) . . ?
C4 Si2 C9B 109.6(10) . . ?
C10A Si2 C9B 91.2(12) . . ?
C8A Si2 C9B 124.5(16) . . ?
C8B Si2 C9B 117.7(19) . . ?
C4 Si2 C10B 110.5(11) . . ?
C10A Si2 C10B 16.2(12) . . ?
C8A Si2 C10B 94.9(14) . . ?
C8B Si2 C10B 104.5(19) . . ?
C9B Si2 C10B 106.6(14) . . ?
C4 Si2 C9A 108.2(7) . . ?
C10A Si2 C9A 114.2(9) . . ?
C8A Si2 C9A 103.8(13) . . ?
C8B Si2 C9A 95.3(17) . . ?
C9B Si2 C9A 25.8(10) . . ?
C10B Si2 C9A 127.9(12) . . ?

loop_
_geom_bond_atom_site_label_1
_geom_bond_atom_site_label_2
_geom_bond_distance
_geom_bond_site_symmetry_2
_geom_bond_publ_flag
C1 C2 1.331(10) . ?
C1 Si1 1.854(7) . ?
C1 Hf1 2.250(7) . ?
C2 C3 1.394(9) . ?
C2 Hf1 2.234(6) . ?
C3 C4 1.213(10) . ?
C4 Si2 1.812(7) . ?
C5A Si1 1.864(2) . ?
C5A H5AA 0.9800 . ?
C5A H5AB 0.9800 . ?
C5A H5AC 0.9800 . ?
C6A Si1 1.863(2) . ?
C6A H6AA 0.9800 . ?
C6A H6AB 0.9800 . ?
C6A H6AC 0.9800 . ?
C7A Si1 1.863(2) . ?
C7A H7AA 0.9800 . ?
C7A H7AB 0.9800 . ?
C7A H7AC 0.9800 . ?
C5B Si1 1.863(2) . ?
C5B H5BA 0.9800 . ?
C5B H5BB 0.9800 . ?
C5B H5BC 0.9800 . ?
C6B Si1 1.863(2) . ?
C6B H6BA 0.9800 . ?
C6B H6BB 0.9800 . ?
C6B H6BC 0.9800 . ?
C7B Si1 1.863(2) . ?
C7B H7BA 0.9800 . ?
C7B H7BB 0.9800 . ?
C7B H7BC 0.9800 . ?
C8A Si2 1.863(2) . ?
C8A H8AA 0.9800 . ?
C8A H8AB 0.9800 . ?
C8A H8AC 0.9800 . ?
C9A Si2 1.863(2) . ?
C9A H9AA 0.9800 . ?
C9A H9AB 0.9800 . ?
C9A H9AC 0.9800 . ?
C10A Si2 1.862(2) . ?
C10A H10A 0.9800 . ?
C10A H10B 0.9800 . ?
C10A H10C 0.9800 . ?
C8B Si2 1.863(2) . ?
C8B H8BA 0.9800 . ?
C8B H8BB 0.9800 . ?
C8B H8BC 0.9800 . ?
C9B Si2 1.863(2) . ?
C9B H9BA 0.9800 . ?
C9B H9BB 0.9800 . ?
C9B H9BC 0.9800 . ?
C10B Si2 1.863(2) . ?
C10B H10D 0.9800 . ?
C10B H10E 0.9800 . ?
C10B H10F 0.9800 . ?
C11A C12A 1.4108(14) . ?
C11A C15A 1.4140(14) . ?
C11A C16A 1.4984(15) . ?
C11A Hf1 2.567(4) . ?
C12A C13A 1.4110(14) . ?
C12A C17A 1.5033(15) . ?
C12A Hf1 2.638(4) . ?
C13A C14A 1.4136(14) . ?
C13A C18A 1.4980(15) . ?
C13A Hf1 2.630(4) . ?
C14A C15A 1.4089(14) . ?
C14A C19A 1.5018(15) . ?
C14A Hf1 2.558(4) . ?
C15A C20A 1.5010(15) . ?
C15A Hf1 2.519(4) . ?
C16A H16A 0.9800 . ?
C16A H16B 0.9800 . ?
C16A H16C 0.9800 . ?
C17A H17A 0.9800 . ?
C17A H17B 0.9800 . ?
C17A H17C 0.9800 . ?
C18A H18A 0.9800 . ?
C18A H18B 0.9800 . ?
C18A H18C 0.9800 . ?
C19A H19A 0.9800 . ?
C19A H19B 0.9800 . ?
C19A H19C 0.9800 . ?
C20A H20A 0.9800 . ?
C20A H20B 0.9800 . ?
C20A H20C 0.9800 . ?
C11B C12B 1.4302(15) . ?
C11B C15B 1.4340(15) . ?
C11B C16B 1.5248(16) . ?
C11B Hf1 2.468(4) . ?
C12B C13B 1.4352(15) . ?
C12B C17B 1.5225(16) . ?
C12B Hf1 2.547(4) . ?
C13B C14B 1.4309(15) . ?
C13B C18B 1.5214(16) . ?
C13B Hf1 2.627(4) . ?
C14B C15B 1.4330(15) . ?
C14B C19B 1.5255(16) . ?
C14B Hf1 2.601(4) . ?
C15B C20B 1.5200(16) . ?
C15B Hf1 2.499(4) . ?
C16B H16D 0.9800 . ?
C16B H16E 0.9800 . ?
C16B H16F 0.9800 . ?
C17B H17D 0.9800 . ?
C17B H17E 0.9800 . ?
C17B H17F 0.9800 . ?
C18B H18D 0.9800 . ?
C18B H18E 0.9800 . ?
C18B H18F 0.9800 . ?
C19B H19D 0.9800 . ?
C19B H19E 0.9800 . ?
C19B H19F 0.9800 . ?
C20B H20D 0.9800 . ?
C20B H20E 0.9800 . ?
C20B H20F 0.9800 . ?
C21A C25A 1.4095(14) . ?
C21A C22A 1.4106(14) . ?
C21A C26A 1.5017(16) . ?
C21A Hf1 2.598(4) . ?
C22A C23A 1.4120(14) . ?
C22A C27A 1.4972(15) . ?
C22A Hf1 2.594(4) . ?
C23A C24A 1.4083(14) . ?
C23A C28A 1.5007(15) . ?
C23A Hf1 2.601(4) . ?
C24A C25A 1.4129(14) . ?
C24A C29A 1.4996(15) . ?
C24A Hf1 2.607(3) . ?
C25A C30A 1.4978(15) . ?
C25A Hf1 2.604(3) . ?
C26A H26A 0.9800 . ?
C26A H26B 0.9800 . ?
C26A H26C 0.9800 . ?
C27A H27A 0.9800 . ?
C27A H27B 0.9800 . ?
C27A H27C 0.9800 . ?
C28A H28A 0.9800 . ?
C28A H28B 0.9800 . ?
C28A H28C 0.9800 . ?
C29A H29A 0.9800 . ?
C29A H29B 0.9800 . ?
C29A H29C 0.9800 . ?
C30A H30A 0.9800 . ?
C30A H30B 0.9800 . ?
C30A H30C 0.9800 . ?
C21B C25B 1.4092(14) . ?
C21B C22B 1.4135(14) . ?
C21B C26B 1.4989(16) . ?
C21B Hf1 2.576(4) . ?
C22B C23B 1.4092(14) . ?
C22B C27B 1.4994(15) . ?
C22B Hf1 2.616(4) . ?
C23B C24B 1.4120(14) . ?
C23B C28B 1.5016(15) . ?
C23B Hf1 2.583(4) . ?
C24B C25B 1.4114(15) . ?
C24B C29B 1.4977(15) . ?
C24B Hf1 2.520(3) . ?
C25B C30B 1.5020(15) . ?
C25B Hf1 2.517(4) . ?
C26B H26D 0.9800 . ?
C26B H26E 0.9800 . ?
C26B H26F 0.9800 . ?
C27B H27D 0.9800 . ?
C27B H27E 0.9800 . ?
C27B H27F 0.9800 . ?
C28B H28D 0.9800 . ?
C28B H28E 0.9800 . ?
C28B H28F 0.9800 . ?
C29B H29D 0.9800 . ?
C29B H29E 0.9800 . ?
C29B H29F 0.9800 . ?
C30B H30D 0.9800 . ?
C30B H30E 0.9800 . ?
C30B H30F 0.9800 . ?
C31 N1 1.142(10) . ?
C31 Hf1 2.244(8) . ?
C32 N1 1.460(11) . ?
C32 C35 1.523(15) . ?
C32 C33 1.525(16) . ?
C32 C34 1.525(15) . ?
C33 H33A 0.9800 . ?
C33 H33B 0.9800 . ?
C33 H33C 0.9800 . ?
C34 H34A 0.9800 . ?
C34 H34B 0.9800 . ?
C34 H34C 0.9800 . ?
C35 H35A 0.9800 . ?
C35 H35B 0.9800 . ?
C35 H35C 0.9800 . ?

loop_
_geom_torsion_atom_site_label_1
_geom_torsion_atom_site_label_2
_geom_torsion_atom_site_label_3
_geom_torsion_atom_site_label_4
_geom_torsion
_geom_torsion_site_symmetry_1
_geom_torsion_site_symmetry_2
_geom_torsion_site_symmetry_3
_geom_torsion_site_symmetry_4
_geom_torsion_publ_flag
Si1 C1 C2 C3 0.9(13) . . . . ?
Hf1 C1 C2 C3 -179.2(10) . . . . ?
Si1 C1 C2 Hf1 -179.9(6) . . . . ?
C1 C2 C3 C4 162(15) . . . . ?
Hf1 C2 C3 C4 -16(16) . . . . ?
C2 C3 C4 Si2 -172(13) . . . . ?
C15A C11A C12A C13A 0.0 . . . . ?
C16A C11A C12A C13A 180.0 . . . . ?
Hf1 C11A C12A C13A -65.83(8) . . . . ?
C15A C11A C12A C17A -180.0 . . . . ?
C16A C11A C12A C17A 0.0 . . . . ?
Hf1 C11A C12A C17A 114.18(8) . . . . ?
C15A C11A C12A Hf1 65.82(8) . . . . ?
C16A C11A C12A Hf1 -114.17(8) . . . . ?
C11A C12A C13A C14A 0.0 . . . . ?
C17A C12A C13A C14A 180.0 . . . . ?
Hf1 C12A C13A C14A -64.09(7) . . . . ?
C11A C12A C13A C18A 180.0 . . . . ?
C17A C12A C13A C18A 0.0 . . . . ?
Hf1 C12A C13A C18A 115.90(7) . . . . ?
C11A C12A C13A Hf1 64.10(7) . . . . ?
C17A C12A C13A Hf1 -115.91(7) . . . . ?
C12A C13A C14A C15A 0.0 . . . . ?
C18A C13A C14A C15A 180.0 . . . . ?
Hf1 C13A C14A C15A -66.31(7) . . . . ?
C12A C13A C14A C19A 180.0 . . . . ?
C18A C13A C14A C19A 0.0 . . . . ?
Hf1 C13A C14A C19A 113.70(7) . . . . ?
C12A C13A C14A Hf1 66.30(7) . . . . ?
C18A C13A C14A Hf1 -113.69(7) . . . . ?
C13A C14A C15A C11A 0.0 . . . . ?
C19A C14A C15A C11A 180.0 . . . . ?
Hf1 C14A C15A C11A -69.44(8) . . . . ?
C13A C14A C15A C20A 180.0 . . . . ?
C19A C14A C15A C20A 0.0 . . . . ?
Hf1 C14A C15A C20A 110.56(8) . . . . ?
C13A C14A C15A Hf1 69.44(8) . . . . ?
C19A C14A C15A Hf1 -110.57(8) . . . . ?
C12A C11A C15A C14A 0.0 . . . . ?
C16A C11A C15A C14A 180.0 . . . . ?
Hf1 C11A C15A C14A 69.22(8) . . . . ?
C12A C11A C15A C20A -180.0 . . . . ?
C16A C11A C15A C20A 0.0 . . . . ?
Hf1 C11A C15A C20A -110.78(8) . . . . ?
C12A C11A C15A Hf1 -69.22(8) . . . . ?
C16A C11A C15A Hf1 110.78(8) . . . . ?
C15B C11B C12B C13B 0.0 . . . . ?
C16B C11B C12B C13B 180.0 . . . . ?
Hf1 C11B C12B C13B -68.46(8) . . . . ?
C15B C11B C12B C17B -180.0 . . . . ?
C16B C11B C12B C17B 0.0 . . . . ?
Hf1 C11B C12B C17B 111.56(8) . . . . ?
C15B C11B C12B Hf1 68.45(8) . . . . ?
C16B C11B C12B Hf1 -111.55(8) . . . . ?
C11B C12B C13B C14B 0.0 . . . . ?
C17B C12B C13B C14B 180.0 . . . . ?
Hf1 C12B C13B C14B -64.07(7) . . . . ?
C11B C12B C13B C18B 180.0 . . . . ?
C17B C12B C13B C18B 0.0 . . . . ?
Hf1 C12B C13B C18B 115.93(7) . . . . ?
C11B C12B C13B Hf1 64.07(7) . . . . ?
C17B C12B C13B Hf1 -115.94(7) . . . . ?
C12B C13B C14B C15B 0.0 . . . . ?
C18B C13B C14B C15B -180.0 . . . . ?
Hf1 C13B C14B C15B -62.61(8) . . . . ?
C12B C13B C14B C19B 180.0 . . . . ?
C18B C13B C14B C19B 0.0 . . . . ?
Hf1 C13B C14B C19B 117.38(8) . . . . ?
C12B C13B C14B Hf1 62.61(8) . . . . ?
C18B C13B C14B Hf1 -117.38(8) . . . . ?
C13B C14B C15B C11B 0.0 . . . . ?
C19B C14B C15B C11B 180.0 . . . . ?
Hf1 C14B C15B C11B -66.11(8) . . . . ?
C13B C14B C15B C20B 180.0 . . . . ?
C19B C14B C15B C20B 0.0 . . . . ?
Hf1 C14B C15B C20B 113.89(8) . . . . ?
C13B C14B C15B Hf1 66.11(8) . . . . ?
C19B C14B C15B Hf1 -113.89(8) . . . . ?
C12B C11B C15B C14B 0.0 . . . . ?
C16B C11B C15B C14B -180.0 . . . . ?
Hf1 C11B C15B C14B 69.87(8) . . . . ?
C12B C11B C15B C20B 180.0 . . . . ?
C16B C11B C15B C20B 0.0 . . . . ?
Hf1 C11B C15B C20B -110.13(8) . . . . ?
C12B C11B C15B Hf1 -69.87(8) . . . . ?
C16B C11B C15B Hf1 110.13(8) . . . . ?
C25A C21A C22A C23A 0.0 . . . . ?
C26A C21A C22A C23A 180.0 . . . . ?
Hf1 C21A C22A C23A 67.44(8) . . . . ?
C25A C21A C22A C27A 180.0 . . . . ?
C26A C21A C22A C27A 0.0 . . . . ?
Hf1 C21A C22A C27A -112.55(8) . . . . ?
C25A C21A C22A Hf1 -67.45(8) . . . . ?
C26A C21A C22A Hf1 112.56(8) . . . . ?
C21A C22A C23A C24A 0.0 . . . . ?
C27A C22A C23A C24A 180.0 . . . . ?
Hf1 C22A C23A C24A 67.38(8) . . . . ?
C21A C22A C23A C28A 180.0 . . . . ?
C27A C22A C23A C28A 0.0 . . . . ?
Hf1 C22A C23A C28A -112.62(8) . . . . ?
C21A C22A C23A Hf1 -67.38(8) . . . . ?
C27A C22A C23A Hf1 112.62(8) . . . . ?
C22A C23A C24A C25A 0.0 . . . . ?
C28A C23A C24A C25A 180.0 . . . . ?
Hf1 C23A C24A C25A 67.00(8) . . . . ?
C22A C23A C24A C29A 180.0 . . . . ?
C28A C23A C24A C29A 0.0 . . . . ?
Hf1 C23A C24A C29A -113.00(8) . . . . ?
C22A C23A C24A Hf1 -67.00(8) . . . . ?
C28A C23A C24A Hf1 113.00(8) . . . . ?
C22A C21A C25A C24A 0.0 . . . . ?
C26A C21A C25A C24A 180.0 . . . . ?
Hf1 C21A C25A C24A -67.15(8) . . . . ?
C22A C21A C25A C30A 180.0 . . . . ?
C26A C21A C25A C30A 0.0 . . . . ?
Hf1 C21A C25A C30A 112.85(8) . . . . ?
C22A C21A C25A Hf1 67.15(8) . . . . ?
C26A C21A C25A Hf1 -112.85(8) . . . . ?
C23A C24A C25A C21A 0.0 . . . . ?
C29A C24A C25A C21A 180.0 . . . . ?
Hf1 C24A C25A C21A 66.94(7) . . . . ?
C23A C24A C25A C30A 180.0 . . . . ?
C29A C24A C25A C30A 0.0 . . . . ?
Hf1 C24A C25A C30A -113.06(7) . . . . ?
C23A C24A C25A Hf1 -66.94(7) . . . . ?
C29A C24A C25A Hf1 113.06(7) . . . . ?
C25B C21B C22B C23B 0.0 . . . . ?
C26B C21B C22B C23B -180.0 . . . . ?
Hf1 C21B C22B C23B 64.90(8) . . . . ?
C25B C21B C22B C27B 180.0 . . . . ?
C26B C21B C22B C27B 0.0 . . . . ?
Hf1 C21B C22B C27B -115.08(8) . . . . ?
C25B C21B C22B Hf1 -64.92(8) . . . . ?
C26B C21B C22B Hf1 115.10(8) . . . . ?
C21B C22B C23B C24B 0.0 . . . . ?
C27B C22B C23B C24B 180.0 . . . . ?
Hf1 C22B C23B C24B 64.67(8) . . . . ?
C21B C22B C23B C28B -180.0 . . . . ?
C27B C22B C23B C28B 0.0 . . . . ?
Hf1 C22B C23B C28B -115.33(8) . . . . ?
C21B C22B C23B Hf1 -64.67(8) . . . . ?
C27B C22B C23B Hf1 115.32(8) . . . . ?
C22B C23B C24B C25B 0.0 . . . . ?
C28B C23B C24B C25B 180.0 . . . . ?
Hf1 C23B C24B C25B 67.41(8) . . . . ?
C22B C23B C24B C29B 180.0 . . . . ?
C28B C23B C24B C29B 0.0 . . . . ?
Hf1 C23B C24B C29B -112.60(7) . . . . ?
C22B C23B C24B Hf1 -67.40(7) . . . . ?
C28B C23B C24B Hf1 112.59(7) . . . . ?
C22B C21B C25B C24B 0.0 . . . . ?
C26B C21B C25B C24B 180.0 . . . . ?
Hf1 C21B C25B C24B -67.64(8) . . . . ?
C22B C21B C25B C30B 180.0 . . . . ?
C26B C21B C25B C30B 0.0 . . . . ?
Hf1 C21B C25B C30B 112.35(8) . . . . ?
C22B C21B C25B Hf1 67.65(8) . . . . ?
C26B C21B C25B Hf1 -112.37(8) . . . . ?
C23B C24B C25B C21B 0.0 . . . . ?
C29B C24B C25B C21B 180.0 . . . . ?
Hf1 C24B C25B C21B 69.28(8) . . . . ?
C23B C24B C25B C30B 180.0 . . . . ?
C29B C24B C25B C30B 0.0 . . . . ?
Hf1 C24B C25B C30B -110.71(8) . . . . ?
C23B C24B C25B Hf1 -69.29(8) . . . . ?
C29B C24B C25B Hf1 110.72(8) . . . . ?
Hf1 C31 N1 C32 31(13) . . . . ?
C35 C32 N1 C31 177(8) . . . . ?
C33 C32 N1 C31 57(8) . . . . ?
C34 C32 N1 C31 -62(8) . . . . ?
C1 C2 Hf1 C31 179.2(5) . . . . ?
C3 C2 Hf1 C31 -1.9(11) . . . . ?
C3 C2 Hf1 C1 178.9(14) . . . . ?
C1 C2 Hf1 C11B -114.2(4) . . . . ?
C3 C2 Hf1 C11B 64.7(12) . . . . ?
C1 C2 Hf1 C15B -89.1(4) . . . . ?
C3 C2 Hf1 C15B 89.8(12) . . . . ?
C1 C2 Hf1 C25B 58.1(5) . . . . ?
C3 C2 Hf1 C25B -123.0(11) . . . . ?
C1 C2 Hf1 C15A -72.6(4) . . . . ?
C3 C2 Hf1 C15A 106.3(12) . . . . ?
C1 C2 Hf1 C24B 81.6(5) . . . . ?
C3 C2 Hf1 C24B -99.5(11) . . . . ?
C1 C2 Hf1 C12B -100.7(5) . . . . ?
C3 C2 Hf1 C12B 78.2(12) . . . . ?
C1 C2 Hf1 C14A -58.6(5) . . . . ?
C3 C2 Hf1 C14A 120.3(11) . . . . ?
C1 C2 Hf1 C11A -104.9(4) . . . . ?
C3 C2 Hf1 C11A 74.0(11) . . . . ?
C1 C2 Hf1 C21B 76.9(4) . . . . ?
C3 C2 Hf1 C21B -104.2(11) . . . . ?
N1 C31 Hf1 C2 -23(7) . . . . ?
N1 C31 Hf1 C1 -22(7) . . . . ?
N1 C31 Hf1 C11B -135(7) . . . . ?
N1 C31 Hf1 C15B -105(7) . . . . ?
N1 C31 Hf1 C25B 83(7) . . . . ?
N1 C31 Hf1 C15A -106(7) . . . . ?
N1 C31 Hf1 C24B 114(7) . . . . ?
N1 C31 Hf1 C12B -159(7) . . . . ?
N1 C31 Hf1 C14A -135(7) . . . . ?
N1 C31 Hf1 C11A -116(7) . . . . ?
N1 C31 Hf1 C21B 60(7) . . . . ?
Si1 C1 Hf1 C2 179.7(19) . . . . ?
C2 C1 Hf1 C31 -0.8(5) . . . . ?
Si1 C1 Hf1 C31 178.8(15) . . . . ?
C2 C1 Hf1 C11B 78.4(5) . . . . ?
Si1 C1 Hf1 C11B -101.9(16) . . . . ?
C2 C1 Hf1 C15B 86.4(4) . . . . ?
Si1 C1 Hf1 C15B -93.9(16) . . . . ?
C2 C1 Hf1 C25B -128.1(4) . . . . ?
Si1 C1 Hf1 C25B 51.6(16) . . . . ?
C2 C1 Hf1 C15A 103.8(4) . . . . ?
Si1 C1 Hf1 C15A -76.6(16) . . . . ?
C2 C1 Hf1 C24B -127.9(4) . . . . ?
Si1 C1 Hf1 C24B 51.8(17) . . . . ?
C2 C1 Hf1 C12B 113.8(4) . . . . ?
Si1 C1 Hf1 C12B -66.5(17) . . . . ?
C2 C1 Hf1 C14A 130.6(4) . . . . ?
Si1 C1 Hf1 C14A -49.8(16) . . . . ?
C2 C1 Hf1 C11A 77.2(4) . . . . ?
Si1 C1 Hf1 C11A -103.2(16) . . . . ?
C2 C1 Hf1 C21B -98.5(4) . . . . ?
Si1 C1 Hf1 C21B 81.2(16) . . . . ?
C12B C11B Hf1 C2 162.7(2) . . . . ?
C15B C11B Hf1 C2 49.5(2) . . . . ?
C16B C11B Hf1 C2 -73.6(2) . . . . ?
C12B C11B Hf1 C31 -130.9(2) . . . . ?
C15B C11B Hf1 C31 115.8(2) . . . . ?
C16B C11B Hf1 C31 -7.2(2) . . . . ?
C12B C11B Hf1 C1 127.7(2) . . . . ?
C15B C11B Hf1 C1 14.4(2) . . . . ?
C16B C11B Hf1 C1 -108.6(2) . . . . ?
C12B C11B Hf1 C15B 113.2 . . . . ?
C16B C11B Hf1 C15B -123.1 . . . . ?
C12B C11B Hf1 C25B -5.6(2) . . . . ?
C15B C11B Hf1 C25B -118.8(2) . . . . ?
C16B C11B Hf1 C25B 118.1(2) . . . . ?
C12B C11B Hf1 C15A 90.6 . . . . ?
C15B C11B Hf1 C15A -22.6 . . . . ?
C16B C11B Hf1 C15A -145.7 . . . . ?
C12B C11B Hf1 C24B -28.64(11) . . . . ?
C15B C11B Hf1 C24B -141.86(14) . . . . ?
C16B C11B Hf1 C24B 95.05(13) . . . . ?
C15B C11B Hf1 C12B -113.2 . . . . ?
C16B C11B Hf1 C12B 123.7 . . . . ?
C12B C11B Hf1 C14A 48.7 . . . . ?
C15B C11B Hf1 C14A -64.6 . . . . ?
C16B C11B Hf1 C14A 172.4 . . . . ?
C12B C11B Hf1 C11A 131.6 . . . . ?
C15B C11B Hf1 C11A 18.4 . . . . ?
C16B C11B Hf1 C11A -104.7 . . . . ?
C12B C11B Hf1 C21B -63.9(6) . . . . ?
C15B C11B Hf1 C21B -177.1(6) . . . . ?
C16B C11B Hf1 C21B 59.8(6) . . . . ?
C14B C15B Hf1 C2 113.8(2) . . . . ?
C11B C15B Hf1 C2 -132.2(2) . . . . ?
C20B C15B Hf1 C2 -10.3(2) . . . . ?
C14B C15B Hf1 C31 -173.5(2) . . . . ?
C11B C15B Hf1 C31 -59.5(2) . . . . ?
C20B C15B Hf1 C31 62.4(2) . . . . ?
C14B C15B Hf1 C1 79.0(2) . . . . ?
C11B C15B Hf1 C1 -166.9(2) . . . . ?
C20B C15B Hf1 C1 -45.1(2) . . . . ?
C14B C15B Hf1 C11B -114.0 . . . . ?
C20B C15B Hf1 C11B 121.8 . . . . ?
C14B C15B Hf1 C25B -4.6(2) . . . . ?
C11B C15B Hf1 C25B 109.5(3) . . . . ?
C20B C15B Hf1 C25B -128.7(2) . . . . ?
C14B C15B Hf1 C15A 3.5 . . . . ?
C11B C15B Hf1 C15A 117.5 . . . . ?
C20B C15B Hf1 C15A -120.6 . . . . ?
C14B C15B Hf1 C24B -57.1(2) . . . . ?
C11B C15B Hf1 C24B 57.0(2) . . . . ?
C20B C15B Hf1 C24B 178.82(17) . . . . ?
C14B C15B Hf1 C12B -76.1 . . . . ?
C11B C15B Hf1 C12B 38.0 . . . . ?
C20B C15B Hf1 C12B 159.8 . . . . ?
C14B C15B Hf1 C14A -27.8 . . . . ?
C11B C15B Hf1 C14A 86.2 . . . . ?
C20B C15B Hf1 C14A -151.9 . . . . ?
C14B C15B Hf1 C11A -133.6 . . . . ?
C11B C15B Hf1 C11A -19.6 . . . . ?
C20B C15B Hf1 C11A 102.3 . . . . ?
C14B C15B Hf1 C21B 63.5(5) . . . . ?
C11B C15B Hf1 C21B 177.5(5) . . . . ?
C20B C15B Hf1 C21B -60.6(5) . . . . ?
C21B C25B Hf1 C2 37.3(2) . . . . ?
C24B C25B Hf1 C2 150.8(2) . . . . ?
C30B C25B Hf1 C2 -86.4(2) . . . . ?
C21B C25B Hf1 C31 -46.5(3) . . . . ?
C24B C25B Hf1 C31 67.0(3) . . . . ?
C30B C25B Hf1 C31 -170.2(3) . . . . ?
C21B C25B Hf1 C1 66.0(2) . . . . ?
C24B C25B Hf1 C1 179.6(2) . . . . ?
C30B C25B Hf1 C1 -57.6(2) . . . . ?
C21B C25B Hf1 C11B -154.9(2) . . . . ?
C24B C25B Hf1 C11B -41.3(2) . . . . ?
C30B C25B Hf1 C11B 81.5(2) . . . . ?
C21B C25B Hf1 C15B 146.9(3) . . . . ?
C24B C25B Hf1 C15B -99.5(3) . . . . ?
C30B C25B Hf1 C15B 23.3(3) . . . . ?
C21B C25B Hf1 C15A 143.87(18) . . . . ?
C24B C25B Hf1 C15A -102.56(16) . . . . ?
C30B C25B Hf1 C15A 20.22(19) . . . . ?
C21B C25B Hf1 C24B -113.6 . . . . ?
C30B C25B Hf1 C24B 122.8 . . . . ?
C21B C25B Hf1 C12B -158.13(13) . . . . ?
C24B C25B Hf1 C12B -44.57(10) . . . . ?
C30B C25B Hf1 C12B 78.21(12) . . . . ?
C21B C25B Hf1 C14A 163.82(11) . . . . ?
C24B C25B Hf1 C14A -82.62(9) . . . . ?
C30B C25B Hf1 C14A 40.16(13) . . . . ?
C21B C25B Hf1 C11A 177.2(3) . . . . ?
C24B C25B Hf1 C11A -69.2(3) . . . . ?
C30B C25B Hf1 C11A 53.5(4) . . . . ?
C24B C25B Hf1 C21B 113.6 . . . . ?
C30B C25B Hf1 C21B -123.7 . . . . ?
C14A C15A Hf1 C2 156.3(2) . . . . ?
C11A C15A Hf1 C2 -90.4(2) . . . . ?
C20A C15A Hf1 C2 33.1(2) . . . . ?
C14A C15A Hf1 C31 -132.1(2) . . . . ?
C11A C15A Hf1 C31 -18.9(2) . . . . ?
C20A C15A Hf1 C31 104.7(2) . . . . ?
C14A C15A Hf1 C1 122.9(2) . . . . ?
C11A C15A Hf1 C1 -123.9(2) . . . . ?
C20A C15A Hf1 C1 -0.3(2) . . . . ?
C14A C15A Hf1 C11B -90.6 . . . . ?
C11A C15A Hf1 C11B 22.6 . . . . ?
C20A C15A Hf1 C11B 146.2 . . . . ?
C14A C15A Hf1 C15B -135.3 . . . . ?
C11A C15A Hf1 C15B -22.1 . . . . ?
C20A C15A Hf1 C15B 101.5 . . . . ?
C14A C15A Hf1 C25B 38.92(14) . . . . ?
C11A C15A Hf1 C25B 152.14(18) . . . . ?
C20A C15A Hf1 C25B -84.27(17) . . . . ?
C14A C15A Hf1 C24B -2.53(14) . . . . ?
C11A C15A Hf1 C24B 110.70(17) . . . . ?
C20A C15A Hf1 C24B -125.71(14) . . . . ?
C14A C15A Hf1 C12B -47.7 . . . . ?
C11A C15A Hf1 C12B 65.5 . . . . ?
C20A C15A Hf1 C12B -170.9 . . . . ?
C11A C15A Hf1 C14A 113.2 . . . . ?
C20A C15A Hf1 C14A -123.2 . . . . ?
C14A C15A Hf1 C11A -113.2 . . . . ?
C20A C15A Hf1 C11A 123.6 . . . . ?
C14A C15A Hf1 C21B 76.5(3) . . . . ?
C11A C15A Hf1 C21B -170.2(3) . . . . ?
C20A C15A Hf1 C21B -46.7(3) . . . . ?
C25B C24B Hf1 C2 -43.3(3) . . . . ?
C23B C24B Hf1 C2 70.6(3) . . . . ?
C29B C24B Hf1 C2 -165.8(3) . . . . ?
C25B C24B Hf1 C31 -127.3(2) . . . . ?
C23B C24B Hf1 C31 -13.3(2) . . . . ?
C29B C24B Hf1 C31 110.3(2) . . . . ?
C25B C24B Hf1 C1 -0.5(3) . . . . ?
C23B C24B Hf1 C1 113.4(3) . . . . ?
C29B C24B Hf1 C1 -122.9(3) . . . . ?
C25B C24B Hf1 C11B 153.52(15) . . . . ?
C23B C24B Hf1 C11B -92.57(13) . . . . ?
C29B C24B Hf1 C11B 31.06(16) . . . . ?
C25B C24B Hf1 C15B 122.8(2) . . . . ?
C23B C24B Hf1 C15B -123.2(2) . . . . ?
C29B C24B Hf1 C15B 0.4(3) . . . . ?
C23B C24B Hf1 C25B 113.9 . . . . ?
C29B C24B Hf1 C25B -122.5 . . . . ?
C25B C24B Hf1 C15A 103.46(17) . . . . ?
C23B C24B Hf1 C15A -142.63(18) . . . . ?
C29B C24B Hf1 C15A -19.0(2) . . . . ?
C25B C24B Hf1 C12B 138.30(9) . . . . ?
C23B C24B Hf1 C12B -107.79(8) . . . . ?
C29B C24B Hf1 C12B 15.83(11) . . . . ?
C25B C24B Hf1 C14A 102.10(10) . . . . ?
C23B C24B Hf1 C14A -143.99(10) . . . . ?
C29B C24B Hf1 C14A -20.36(13) . . . . ?
C25B C24B Hf1 C11A 145.4(2) . . . . ?
C23B C24B Hf1 C11A -100.70(18) . . . . ?
C29B C24B Hf1 C11A 22.9(2) . . . . ?
C25B C24B Hf1 C21B -37.5 . . . . ?
C23B C24B Hf1 C21B 76.4 . . . . ?
C29B C24B Hf1 C21B -160.0 . . . . ?
C11B C12B Hf1 C2 -24.4(3) . . . . ?
C13B C12B Hf1 C2 90.4(3) . . . . ?
C17B C12B Hf1 C2 -145.3(3) . . . . ?
C11B C12B Hf1 C31 46.6(2) . . . . ?
C13B C12B Hf1 C31 161.4(2) . . . . ?
C17B C12B Hf1 C31 -74.3(2) . . . . ?
C11B C12B Hf1 C1 -72.7(3) . . . . ?
C13B C12B Hf1 C1 42.1(3) . . . . ?
C17B C12B Hf1 C1 166.4(3) . . . . ?
C13B C12B Hf1 C11B 114.8 . . . . ?
C17B C12B Hf1 C11B -120.9 . . . . ?
C11B C12B Hf1 C15B -38.5 . . . . ?
C13B C12B Hf1 C15B 76.3 . . . . ?
C17B C12B Hf1 C15B -159.5 . . . . ?
C11B C12B Hf1 C25B 176.35(14) . . . . ?
C13B C12B Hf1 C25B -68.85(11) . . . . ?
C17B C12B Hf1 C25B 55.42(14) . . . . ?
C11B C12B Hf1 C15A -60.3 . . . . ?
C13B C12B Hf1 C15A 54.5 . . . . ?
C17B C12B Hf1 C15A 178.8 . . . . ?
C11B C12B Hf1 C24B 154.09(10) . . . . ?
C13B C12B Hf1 C24B -91.12(8) . . . . ?
C17B C12B Hf1 C24B 33.15(12) . . . . ?
C11B C12B Hf1 C14A -100.6 . . . . ?
C13B C12B Hf1 C14A 14.2 . . . . ?
C17B C12B Hf1 C14A 138.4 . . . . ?
C11B C12B Hf1 C11A -18.7 . . . . ?
C13B C12B Hf1 C11A 96.1 . . . . ?
C17B C12B Hf1 C11A -139.6 . . . . ?
C11B C12B Hf1 C21B 159.1(2) . . . . ?
C13B C12B Hf1 C21B -86.1(2) . . . . ?
C17B C12B Hf1 C21B 38.2(2) . . . . ?
C15A C14A Hf1 C2 -27.0(2) . . . . ?
C13A C14A Hf1 C2 -140.9(2) . . . . ?
C19A C14A Hf1 C2 94.9(2) . . . . ?
C15A C14A Hf1 C31 61.3(3) . . . . ?
C13A C14A Hf1 C31 -52.6(3) . . . . ?
C19A C14A Hf1 C31 -176.7(3) . . . . ?
C15A C14A Hf1 C1 -56.2(2) . . . . ?
C13A C14A Hf1 C1 -170.1(2) . . . . ?
C19A C14A Hf1 C1 65.7(2) . . . . ?
C15A C14A Hf1 C11B 60.9 . . . . ?
C13A C14A Hf1 C11B -53.0 . . . . ?
C19A C14A Hf1 C11B -177.2 . . . . ?
C15A C14A Hf1 C15B 17.1 . . . . ?
C13A C14A Hf1 C15B -96.8 . . . . ?
C19A C14A Hf1 C15B 139.1 . . . . ?
C15A C14A Hf1 C25B -149.61(12) . . . . ?
C13A C14A Hf1 C25B 96.49(10) . . . . ?
C19A C14A Hf1 C25B -27.69(13) . . . . ?
C13A C14A Hf1 C15A -113.9 . . . . ?
C19A C14A Hf1 C15A 121.9 . . . . ?
C15A C14A Hf1 C24B 177.99(11) . . . . ?
C13A C14A Hf1 C24B 64.09(8) . . . . ?
C19A C14A Hf1 C24B -60.09(11) . . . . ?
C15A C14A Hf1 C12B 103.1 . . . . ?
C13A C14A Hf1 C12B -10.8 . . . . ?
C19A C14A Hf1 C12B -134.9 . . . . ?
C15A C14A Hf1 C11A 38.0 . . . . ?
C13A C14A Hf1 C11A -75.9 . . . . ?
C19A C14A Hf1 C11A 159.9 . . . . ?
C15A C14A Hf1 C21B -138.21(19) . . . . ?
C13A C14A Hf1 C21B 107.89(17) . . . . ?
C19A C14A Hf1 C21B -16.3(2) . . . . ?
C12A C11A Hf1 C2 -156.8(2) . . . . ?
C15A C11A Hf1 C2 89.0(2) . . . . ?
C16A C11A Hf1 C2 -32.9(2) . . . . ?
C12A C11A Hf1 C31 -84.3(2) . . . . ?
C15A C11A Hf1 C31 161.4(2) . . . . ?
C16A C11A Hf1 C31 39.5(2) . . . . ?
C12A C11A Hf1 C1 169.7(2) . . . . ?
C15A C11A Hf1 C1 55.4(2) . . . . ?
C16A C11A Hf1 C1 -66.5(2) . . . . ?
C12A C11A Hf1 C11B -6.7 . . . . ?
C15A C11A Hf1 C11B -121.0 . . . . ?
C16A C11A Hf1 C11B 117.1 . . . . ?
C12A C11A Hf1 C15B 137.0 . . . . ?
C15A C11A Hf1 C15B 22.7 . . . . ?
C16A C11A Hf1 C15B -99.2 . . . . ?
C12A C11A Hf1 C25B 59.8(3) . . . . ?
C15A C11A Hf1 C25B -54.4(3) . . . . ?
C16A C11A Hf1 C25B -176.3(3) . . . . ?
C12A C11A Hf1 C15A 114.3 . . . . ?
C16A C11A Hf1 C15A -121.9 . . . . ?
C12A C11A Hf1 C24B 17.51(16) . . . . ?
C15A C11A Hf1 C24B -96.76(18) . . . . ?
C16A C11A Hf1 C24B 141.36(15) . . . . ?
C12A C11A Hf1 C12B 27.2 . . . . ?
C15A C11A Hf1 C12B -87.1 . . . . ?
C16A C11A Hf1 C12B 151.0 . . . . ?
C12A C11A Hf1 C14A 76.4 . . . . ?
C15A C11A Hf1 C14A -37.9 . . . . ?
C16A C11A Hf1 C14A -159.8 . . . . ?
C12A C11A Hf1 C21B -136.5(17) . . . . ?
C15A C11A Hf1 C21B 109.2(17) . . . . ?
C16A C11A Hf1 C21B -12.7(17) . . . . ?
C25B C21B Hf1 C2 -145.8(2) . . . . ?
C22B C21B Hf1 C2 99.3(2) . . . . ?
C26B C21B Hf1 C2 -24.3(2) . . . . ?
C25B C21B Hf1 C31 142.6(2) . . . . ?
C22B C21B Hf1 C31 27.7(2) . . . . ?
C26B C21B Hf1 C31 -95.9(2) . . . . ?
C25B C21B Hf1 C1 -111.6(2) . . . . ?
C22B C21B Hf1 C1 133.5(2) . . . . ?
C26B C21B Hf1 C1 9.9(2) . . . . ?
C25B C21B Hf1 C11B 78.9(6) . . . . ?
C22B C21B Hf1 C11B -36.0(6) . . . . ?
C26B C21B Hf1 C11B -159.6(5) . . . . ?
C25B C21B Hf1 C15B -95.9(5) . . . . ?
C22B C21B Hf1 C15B 149.2(5) . . . . ?
C26B C21B Hf1 C15B 25.6(5) . . . . ?
C22B C21B Hf1 C25B -114.9 . . . . ?
C26B C21B Hf1 C25B 121.5 . . . . ?
C25B C21B Hf1 C15A -65.2(3) . . . . ?
C22B C21B Hf1 C15A 179.9(3) . . . . ?
C26B C21B Hf1 C15A 56.3(3) . . . . ?
C25B C21B Hf1 C24B 38.0 . . . . ?
C22B C21B Hf1 C24B -76.9 . . . . ?
C26B C21B Hf1 C24B 159.5 . . . . ?
C25B C21B Hf1 C12B 31.77(19) . . . . ?
C22B C21B Hf1 C12B -83.1(2) . . . . ?
C26B C21B Hf1 C12B 153.26(17) . . . . ?
C25B C21B Hf1 C14A -21.42(15) . . . . ?
C22B C21B Hf1 C14A -136.33(18) . . . . ?
C26B C21B Hf1 C14A 100.07(17) . . . . ?
C25B C21B Hf1 C11A -166.1(17) . . . . ?
C22B C21B Hf1 C11A 79.0(17) . . . . ?
C26B C21B Hf1 C11A -44.6(17) . . . . ?
C2 C1 Si1 C7A 65.4(14) . . . . ?
Hf1 C1 Si1 C7A -114.3(19) . . . . ?
C2 C1 Si1 C6B -61.8(16) . . . . ?
Hf1 C1 Si1 C6B 119(2) . . . . ?
C2 C1 Si1 C6A -53.3(14) . . . . ?
Hf1 C1 Si1 C6A 127.1(19) . . . . ?
C2 C1 Si1 C5B 167.5(15) . . . . ?
Hf1 C1 Si1 C5B -12(2) . . . . ?
C2 C1 Si1 C7B 52.3(13) . . . . ?
Hf1 C1 Si1 C7B -127.3(19) . . . . ?
C2 C1 Si1 C5A -169.3(13) . . . . ?
Hf1 C1 Si1 C5A 11(2) . . . . ?
C3 C4 Si2 C10A 175(3) . . . . ?
C3 C4 Si2 C8A 55(4) . . . . ?
C3 C4 Si2 C8B 44(4) . . . . ?
C3 C4 Si2 C9B -85(4) . . . . ?
C3 C4 Si2 C10B 158(4) . . . . ?
C3 C4 Si2 C9A -58(4) . . . . ?
